data_2002145
loop_
_publ_author_name
'Wedel, B'
'Wulff, L'
'Mueller-Buschbaum, Hk'

_publ_section_title
;
Isolierte 1/infinite(TeO5)-Oktaederketten im Bleitellurat Pb2 Te O5
;
_journal_name_full
;
Zeitschrift fuer Naturforschung, Teil B. Anorganische Chemie,
Organische Chemie (42,1987-)
;
_journal_page_first 287
_journal_page_last 290
_journal_volume 53
_journal_year 1998
_chemical_formula_structural 'Pb2 (Te O5)'
_chemical_formula_sum 'O5 Pb2 Te'
_chemical_name_systematic 'Dilead tellurate'
_space_group_IT_number 9
_symmetry_cell_setting monoclinic
_symmetry_Int_Tables_number 9
_symmetry_space_group_name_Hall 'C -2yc'
_symmetry_space_group_name_H-M 'C 1 c 1'
_cell_angle_alpha 90
_cell_angle_beta 123.80(3)
_cell_angle_gamma 90
_cell_formula_units_Z 4
_cell_length_a 13.099(3)
_cell_length_b 5.714(1)
_cell_length_c 7.520(2)
_cell_volume 467.7
_refine_ls_R_factor_all 0.1252
_cod_database_code 2002145

loop_
_symmetry_equiv_pos_as_xyz
x,y,z
x,-y,1/2+z
1/2+x,1/2+y,z
1/2+x,1/2-y,1/2+z

loop_
_atom_site_aniso_label
_atom_site_aniso_U_11
_atom_site_aniso_U_12
_atom_site_aniso_U_13
_atom_site_aniso_U_22
_atom_site_aniso_U_23
_atom_site_aniso_U_33
Pb1 0.0132(2) 0.0052(5) 0.0081(2) 0.0119(4) 0.0008(5) 0.0089(2)
Pb2 0.0146(3) 0.0016(6) 0.0087(2) 0.0129(5) -0.0018(6) 0.0103(3)
Te1 0.0042(2) -0.0025(5) 0.0015(2) 0.0054(4) 0.0026(5) 0.0016(2)

loop_
_atom_site_label
_atom_site_type_symbol
_atom_site_symmetry_multiplicity
_atom_site_Wyckoff_symbol
_atom_site_fract_x
_atom_site_fract_y
_atom_site_fract_z
_atom_site_occupancy
_atom_site_attached_hydrogens
_atom_site_calc_flag
Pb1 Pb2+ 4 a 0.2896 0.0034(3) 0.1826 1. 0 d
Pb2 Pb2+ 4 a 0.11189(6) 0.4964(3) 0.18635(12) 1. 0 d
Te1 Te6+ 4 a 0.4504(2) -0.5000(11) 0.1857(4) 1. 0 d
O1 O2- 4 a 0.2787(14) 0.4112(35) 0.0515(27) 1. 0 d
O2 O2- 4 a 0.1111(16) 0.1416(41) 0.3155(31) 1. 0 d
O3 O2- 4 a 0.9611(15) 0.1286(23) 0.4460(34) 1. 0 d
O4 O2- 4 a 0.8956(14) 0.6959(38) 0.5543(29) 1. 0 d
O5 O2- 4 a 0.5126(19) 0.7832(47) 0.8160(38) 1. 0 d

loop_
_atom_type_symbol
_atom_type_oxidation_number
Pb2+ 2.000
Te6+ 6.000
O2- -2.000
